data_9017363
loop_
_publ_author_name
'Gerke, H.'
'Gies, H.'

_publ_section_title
;
 Studies on clathrasils. IV. Crystal structure of dodecasil 1H,
 a synthetic clathrate compound of silica
;
_journal_name_full 'Zeitschrift fur Kristallographie'
_journal_page_first 11
_journal_page_last 22
_journal_volume 166
_journal_year 1984
_chemical_compound_source Synthetic
_chemical_formula_sum 'O34 Si17'
_chemical_name_mineral Bosoite
_space_group_IT_number 191
_space_group_name_Hall '-P 6 2'
_space_group_name_H-M_alt 'P 6/m m m'
_symmetry_space_group_name_H-M 'P 6/m m m'
_cell_angle_alpha 90
_cell_angle_beta 90
_cell_angle_gamma 120
_cell_length_a 13.783
_cell_length_b 13.783
_cell_length_c 11.190
_cell_formula_units_Z 2
_cell_volume 1840.976
_database_code_amcsd 0020684
_exptl_crystal_density_diffrn 1.843
_cod_data_source_file inputs/fixed/downloads/12/12943.cif
_cod_data_source_block 12943
_cod_original_formula_sum 'Si17 O34'
_cod_database_code 9017363

loop_
_space_group_symop_operation_xyz
x,y,z
-x,-x+y,z
x,x-y,-z
-x+y,-x,-z
x-y,x,z
-y,-x,z
y,x,-z
y,-x+y,-z
-y,x-y,z
x-y,-y,z
-x+y,y,-z
x,y,-z
-x,-y,z
x,x-y,z
-x,-x+y,-z
x-y,x,-z
-x+y,-x,z
y,x,z
-y,-x,-z
-y,x-y,-z
y,-x+y,z
-x+y,y,z
x-y,-y,-z
-x,-y,-z

loop_
_atom_site_aniso_label
_atom_site_aniso_U_11
_atom_site_aniso_U_22
_atom_site_aniso_U_33
_atom_site_aniso_U_12
_atom_site_aniso_U_13
_atom_site_aniso_U_23
Si1 0.02280 0.02180 0.02380 0.01090 -0.00450 -0.00900
Si2 0.03230 0.03190 0.02560 0.01590 -0.00760 0.00000
Si3 0.01600 0.02200 0.02380 0.00800 0.00000 0.00000
Si4 0.02890 0.02890 0.01640 0.01440 0.00000 0.00000
O1 0.06190 0.11520 0.75700 0.05850 0.03500 0.00470
O2 0.02290 0.08050 0.10120 0.01140 -0.00970 -0.00490
O3 0.05360 0.07610 0.03670 0.02680 0.00000 0.00000
O4 0.06270 0.09590 0.01210 0.04790 0.00000 0.00000
O5 0.04180 0.01320 0.09700 0.00660 0.00000 0.00000
O6 0.06100 0.15230 0.06210 0.07620 0.00000 0.00000
O7 0.17350 0.17350 0.03820 0.08680 0.00000 0.00000

loop_
_atom_site_label
_atom_site_fract_x
_atom_site_fract_y
_atom_site_fract_z
_atom_site_U_iso_or_equiv
Si1 0.41860 0.20930 0.22520 0.02259
Si2 0.38680 0.00000 0.36270 0.02993
Si3 0.26280 0.13140 0.00000 0.02061
Si4 0.33333 0.66667 0.13840 0.02474
O1 0.10520 0.39330 0.30310 0.08450
O2 0.54290 0.27150 0.81640 0.06830
O3 0.34050 0.17020 0.11390 0.05519
O4 0.36010 0.00000 0.50000 0.05766
O5 0.18650 0.00000 0.00000 0.05074
O6 0.50000 0.00000 0.34510 0.09170
O7 0.33333 0.66667 0.00000 0.12746

loop_
_cod_related_entry_id
_cod_related_entry_database
_cod_related_entry_code
1 AMCSD 0020684
